data_2226614
loop_
_publ_author_name
'Penthala, Narsimha Reddy'
'Eldridge, Joshua'
'Reddy, Thirupathi Reddy Yerram'
'Parkin, Sean'
'Crooks, Peter A.'

_publ_section_title
;
 (<i>E</i>,<i>E</i>)-1-Methyl-2,6-distyrylpyridinium iodide
;
_journal_coeditor_code NK2028
_journal_issue 7
_journal_name_full 'Acta Crystallographica Section E'
_journal_page_first o1793
_journal_paper_doi 10.1107/S1600536810018519
_journal_volume 66
_journal_year 2010
_chemical_formula_iupac 'C22 H20 N +, I -'
_chemical_formula_moiety 'C22 H20 N +, I -'
_chemical_formula_sum 'C22 H20 I N'
_chemical_formula_weight 425.29
_chemical_name_systematic
;
(<i>E</i>,<i>E</i>)-1-Methyl-2,6-distyrylpyridinium iodide
;
_space_group_IT_number 15
_symmetry_cell_setting monoclinic
_symmetry_space_group_name_Hall '-C 2yc'
_symmetry_space_group_name_H-M 'C 1 2/c 1'
_atom_sites_solution_hydrogens geom
_atom_sites_solution_primary direct
_atom_sites_solution_secondary difmap
_audit_creation_method SHELXL-97
_cell_angle_alpha 90.00
_cell_angle_beta 90.2790(10)
_cell_angle_gamma 90.00
_cell_formula_units_Z 8
_cell_length_a 18.7309(4)
_cell_length_b 9.5687(2)
_cell_length_c 19.9829(4)
_cell_measurement_reflns_used 9883
_cell_measurement_temperature 90.0(2)
_cell_measurement_theta_max 68.52
_cell_measurement_theta_min 4.43
_cell_volume 3581.50(13)
_computing_cell_refinement 'SAINT (Bruker, 2007)'
_computing_data_collection 'APEX2 (Bruker, 2007)'
_computing_data_reduction 'SAINT (Bruker, 2007)'
_computing_molecular_graphics 'SHELXTL (Sheldrick, 2008)'
_computing_publication_material
;
SHELXTL (Sheldrick, 2008) and local procedures
;
_computing_structure_refinement 'SHELXTL (Sheldrick, 2008)'
_computing_structure_solution 'SHELXTL (Sheldrick, 2008)'
_diffrn_ambient_temperature 90.0(2)
_diffrn_detector_area_resol_mean 5.6
_diffrn_measured_fraction_theta_full 0.998
_diffrn_measured_fraction_theta_max 0.998
_diffrn_measurement_device_type 'Bruker X8 Proteum'
_diffrn_measurement_method '\f and \w scans'
_diffrn_radiation_monochromator 'graded multilayer optics'
_diffrn_radiation_source 'fine-focus rotating anode'
_diffrn_radiation_type CuK\a
_diffrn_radiation_wavelength 1.54178
_diffrn_reflns_av_R_equivalents 0.0425
_diffrn_reflns_av_sigmaI/netI 0.0228
_diffrn_reflns_limit_h_max 22
_diffrn_reflns_limit_h_min -22
_diffrn_reflns_limit_k_max 11
_diffrn_reflns_limit_k_min -11
_diffrn_reflns_limit_l_max 24
_diffrn_reflns_limit_l_min -24
_diffrn_reflns_number 24972
_diffrn_reflns_theta_full 68.51
_diffrn_reflns_theta_max 68.51
_diffrn_reflns_theta_min 4.43
_diffrn_standards_number 0
_exptl_absorpt_coefficient_mu 14.042
_exptl_absorpt_correction_T_max 0.400
_exptl_absorpt_correction_T_min 0.211
_exptl_absorpt_correction_type multi-scan
_exptl_absorpt_process_details '(SADABS in APEX2; Bruker, 2001)'
_exptl_crystal_colour yellow
_exptl_crystal_density_diffrn 1.577
_exptl_crystal_density_method 'not measured'
_exptl_crystal_description shard
_exptl_crystal_F_000 1696
_exptl_crystal_size_max 0.18
_exptl_crystal_size_mid 0.14
_exptl_crystal_size_min 0.08
_refine_diff_density_max 0.578
_refine_diff_density_min -0.487
_refine_ls_extinction_coef 0.000067(15)
_refine_ls_extinction_expression Fc^*^=kFc[1+0.001xFc^2^\l^3^/sin(2\q)]^-1/4^
_refine_ls_extinction_method 'SHELXTL (Sheldrick, 2008)'
_refine_ls_goodness_of_fit_ref 1.090
_refine_ls_hydrogen_treatment constr
_refine_ls_matrix_type full
_refine_ls_number_parameters 219
_refine_ls_number_reflns 3303
_refine_ls_number_restraints 0
_refine_ls_restrained_S_all 1.090
_refine_ls_R_factor_all 0.0206
_refine_ls_R_factor_gt 0.0205
_refine_ls_shift/su_max 0.003
_refine_ls_shift/su_mean 0.000
_refine_ls_structure_factor_coef Fsqd
_refine_ls_weighting_details 'calc w=1/[\s^2^(Fo^2^)+(0.0309P)^2^+5.1348P] where P=(Fo^2^+2Fc^2^)/3'
_refine_ls_weighting_scheme calc
_refine_ls_wR_factor_gt 0.0550
_refine_ls_wR_factor_ref 0.0551
_reflns_number_gt 3286
_reflns_number_total 3303
_reflns_threshold_expression I>2\s(I)
_cod_data_source_file nk2028.cif
_cod_data_source_block I
_cod_original_sg_symbol_H-M 'C 2/c'
_cod_database_code 2226614
_cod_database_fobs_code 2226614

loop_
_symmetry_equiv_pos_as_xyz
'x, y, z'
'-x, y, -z+1/2'
'x+1/2, y+1/2, z'
'-x+1/2, y+1/2, -z+1/2'
'-x, -y, -z'
'x, -y, z-1/2'
'-x+1/2, -y+1/2, -z'
'x+1/2, -y+1/2, z-1/2'

loop_
_atom_site_type_symbol
_atom_site_label
_atom_site_fract_x
_atom_site_fract_y
_atom_site_fract_z
_atom_site_U_iso_or_equiv
_atom_site_adp_type
_atom_site_calc_flag
_atom_site_refinement_flags
_atom_site_occupancy
_atom_site_disorder_assembly
_atom_site_disorder_group
I I1 0.157566(6) 0.613743(12) 0.396017(5) 0.01533(8) Uani d . 1 . .
N N1 0.38671(8) 0.46130(16) 0.46816(7) 0.0115(3) Uani d . 1 . .
C C1 0.36127(12) 0.60507(19) 0.45527(12) 0.0192(5) Uani d . 1 . .
H H1A 0.4014 0.6634 0.4410 0.029 Uiso calc R 1 . .
H H1B 0.3407 0.6437 0.4963 0.029 Uiso calc R 1 . .
H H1C 0.3248 0.6034 0.4199 0.029 Uiso calc R 1 . .
C C2 0.44830(10) 0.4136(2) 0.43884(9) 0.0133(4) Uani d . 1 . .
C C3 0.47346(10) 0.2818(2) 0.45649(9) 0.0153(4) Uani d . 1 . .
H H3 0.5164 0.2477 0.4374 0.018 Uiso calc R 1 . .
C C4 0.43651(10) 0.2005(2) 0.50154(9) 0.0146(4) Uani d . 1 . .
H H4 0.4544 0.1112 0.5139 0.018 Uiso calc R 1 . .
C C5 0.37368(10) 0.24873(19) 0.52856(9) 0.0136(4) Uani d . 1 . .
H H5 0.3477 0.1915 0.5588 0.016 Uiso calc R 1 . .
C C6 0.34807(11) 0.37993(18) 0.51204(10) 0.0120(4) Uani d . 1 . .
C C7 0.28002(10) 0.4316(2) 0.53757(9) 0.0133(4) Uani d . 1 . .
H H7 0.2554 0.5026 0.5135 0.016 Uiso calc R 1 . .
C C8 0.25134(11) 0.38157(18) 0.59407(10) 0.0146(4) Uani d . 1 . .
H H8 0.2794 0.3177 0.6194 0.018 Uiso calc R 1 . .
C C9 0.18083(10) 0.4165(2) 0.62012(9) 0.0139(4) Uani d . 1 . .
C C10 0.15174(11) 0.3314(2) 0.67007(10) 0.0177(4) Uani d . 1 . .
H H10 0.1795 0.2576 0.6884 0.021 Uiso calc R 1 . .
C C11 0.08281(11) 0.3536(2) 0.69312(10) 0.0191(4) Uani d . 1 . .
H H11 0.0636 0.2945 0.7267 0.023 Uiso calc R 1 . .
C C12 0.04199(10) 0.4616(2) 0.66730(10) 0.0180(4) Uani d . 1 . .
H H12 -0.0055 0.4758 0.6823 0.022 Uiso calc R 1 . .
C C13 0.07150(11) 0.5492(2) 0.61904(9) 0.0169(4) Uani d . 1 . .
H H13 0.0442 0.6250 0.6021 0.020 Uiso calc R 1 . .
C C14 0.13969(10) 0.5276(2) 0.59548(9) 0.0154(4) Uani d . 1 . .
H H14 0.1588 0.5882 0.5625 0.018 Uiso calc R 1 . .
C C15 0.48534(11) 0.5004(2) 0.38947(10) 0.0189(4) Uani d . 1 . .
H H15 0.4637 0.5858 0.3760 0.023 Uiso calc R 1 . .
C C16 0.54716(11) 0.4660(2) 0.36280(10) 0.0183(4) Uani d . 1 . .
H H16 0.5664 0.3784 0.3761 0.022 Uiso calc R 1 . .
C C17 0.58969(10) 0.5469(2) 0.31504(9) 0.0150(4) Uani d . 1 . .
C C18 0.64612(11) 0.4793(2) 0.28280(10) 0.0168(4) Uani d . 1 . .
H H18 0.6546 0.3828 0.2909 0.020 Uiso calc R 1 . .
C C19 0.68995(11) 0.5521(2) 0.23897(10) 0.0188(4) Uani d . 1 . .
H H19 0.7273 0.5047 0.2163 0.023 Uiso calc R 1 . .
C C20 0.67921(11) 0.6936(2) 0.22840(10) 0.0190(4) Uani d . 1 . .
H H20 0.7094 0.7435 0.1987 0.023 Uiso calc R 1 . .
C C21 0.62407(11) 0.7629(2) 0.26133(10) 0.0209(4) Uani d . 1 . .
H H21 0.6173 0.8603 0.2547 0.025 Uiso calc R 1 . .
C C22 0.57920(11) 0.6895(2) 0.30369(10) 0.0171(4) Uani d . 1 . .
H H22 0.5410 0.7366 0.3252 0.020 Uiso calc R 1 . .

loop_
_atom_site_aniso_label
_atom_site_aniso_U_11
_atom_site_aniso_U_22
_atom_site_aniso_U_33
_atom_site_aniso_U_12
_atom_site_aniso_U_13
_atom_site_aniso_U_23
I1 0.01676(10) 0.01507(10) 0.01419(10) 0.00358(4) 0.00364(6) 0.00323(4)
N1 0.0131(7) 0.0105(7) 0.0109(7) 0.0004(6) 0.0008(6) -0.0004(6)
C1 0.0188(11) 0.0122(10) 0.0267(12) 0.0042(7) 0.0086(9) 0.0059(7)
C2 0.0133(9) 0.0154(9) 0.0113(9) 0.0005(7) 0.0013(7) -0.0029(7)
C3 0.0151(9) 0.0161(9) 0.0148(9) 0.0033(7) 0.0025(7) -0.0012(7)
C4 0.0179(9) 0.0114(8) 0.0145(9) 0.0010(7) -0.0013(7) -0.0004(7)
C5 0.0169(9) 0.0126(9) 0.0112(8) -0.0013(7) 0.0007(7) -0.0001(7)
C6 0.0133(10) 0.0146(9) 0.0080(9) -0.0014(6) 0.0005(7) -0.0011(6)
C7 0.0144(9) 0.0119(9) 0.0134(9) 0.0014(7) 0.0010(7) -0.0005(7)
C8 0.0148(10) 0.0155(10) 0.0136(10) 0.0006(7) 0.0004(8) 0.0013(6)
C9 0.0154(9) 0.0166(9) 0.0098(9) -0.0011(8) 0.0006(7) -0.0006(7)
C10 0.0181(10) 0.0192(10) 0.0156(9) 0.0010(8) 0.0013(7) 0.0041(8)
C11 0.0191(10) 0.0238(10) 0.0145(9) -0.0037(9) 0.0046(8) 0.0016(8)
C12 0.0150(9) 0.0234(10) 0.0156(9) -0.0009(8) 0.0028(7) -0.0048(8)
C13 0.0195(9) 0.0175(9) 0.0137(9) 0.0047(8) 0.0009(7) -0.0020(7)
C14 0.0200(10) 0.0156(9) 0.0106(9) -0.0003(8) 0.0029(7) -0.0003(7)
C15 0.0223(10) 0.0150(9) 0.0193(10) 0.0041(8) 0.0063(8) 0.0037(8)
C16 0.0204(10) 0.0139(9) 0.0208(10) 0.0013(8) 0.0062(8) 0.0020(8)
C17 0.0152(9) 0.0181(10) 0.0117(9) -0.0004(8) 0.0008(7) -0.0001(7)
C18 0.0194(10) 0.0149(9) 0.0161(9) 0.0012(8) 0.0036(7) -0.0002(7)
C19 0.0190(10) 0.0222(10) 0.0154(9) -0.0005(8) 0.0056(8) -0.0016(8)
C20 0.0212(10) 0.0224(10) 0.0133(9) -0.0019(8) 0.0042(7) 0.0035(8)
C21 0.0257(11) 0.0187(10) 0.0184(10) 0.0025(8) 0.0022(8) 0.0049(8)
C22 0.0177(9) 0.0184(10) 0.0151(9) 0.0042(8) 0.0031(7) 0.0018(7)

loop_
_atom_type_symbol
_atom_type_description
_atom_type_scat_dispersion_real
_atom_type_scat_dispersion_imag
_atom_type_scat_source
C C 0.0181 0.0091 'International Tables Vol C Tables 4.2.6.8 and 6.1.1.4'
H H 0.0000 0.0000 'International Tables Vol C Tables 4.2.6.8 and 6.1.1.4'
N N 0.0311 0.0180 'International Tables Vol C Tables 4.2.6.8 and 6.1.1.4'
I I -0.3257 6.8362 'International Tables Vol C Tables 4.2.6.8 and 6.1.1.4'

loop_
_geom_angle_atom_site_label_1
_geom_angle_atom_site_label_2
_geom_angle_atom_site_label_3
_geom_angle_site_symmetry_1
_geom_angle_site_symmetry_3
_geom_angle
_geom_angle_publ_flag
C2 N1 C6 . . 121.83(16) ?
C2 N1 C1 . . 120.35(16) ?
C6 N1 C1 . . 117.78(16) ?
N1 C1 H1A . . 109.5 ?
N1 C1 H1B . . 109.5 ?
H1A C1 H1B . . 109.5 ?
N1 C1 H1C . . 109.5 ?
H1A C1 H1C . . 109.5 ?
H1B C1 H1C . . 109.5 ?
N1 C2 C3 . . 118.49(17) ?
N1 C2 C15 . . 119.95(17) ?
C3 C2 C15 . . 121.55(17) ?
C4 C3 C2 . . 120.45(18) ?
C4 C3 H3 . . 119.8 ?
C2 C3 H3 . . 119.8 ?
C5 C4 C3 . . 119.95(18) ?
C5 C4 H4 . . 120.0 ?
C3 C4 H4 . . 120.0 ?
C4 C5 C6 . . 120.46(17) ?
C4 C5 H5 . . 119.8 ?
C6 C5 H5 . . 119.8 ?
N1 C6 C5 . . 118.76(17) ?
N1 C6 C7 . . 119.48(16) ?
C5 C6 C7 . . 121.71(17) ?
C8 C7 C6 . . 121.80(18) ?
C8 C7 H7 . . 119.1 ?
C6 C7 H7 . . 119.1 ?
C7 C8 C9 . . 125.79(18) ?
C7 C8 H8 . . 117.1 ?
C9 C8 H8 . . 117.1 ?
C10 C9 C14 . . 118.44(18) ?
C10 C9 C8 . . 118.45(18) ?
C14 C9 C8 . . 123.05(17) ?
C11 C10 C9 . . 120.86(19) ?
C11 C10 H10 . . 119.6 ?
C9 C10 H10 . . 119.6 ?
C12 C11 C10 . . 120.22(19) ?
C12 C11 H11 . . 119.9 ?
C10 C11 H11 . . 119.9 ?
C11 C12 C13 . . 119.12(18) ?
C11 C12 H12 . . 120.4 ?
C13 C12 H12 . . 120.4 ?
C14 C13 C12 . . 121.16(18) ?
C14 C13 H13 . . 119.4 ?
C12 C13 H13 . . 119.4 ?
C13 C14 C9 . . 120.16(18) ?
C13 C14 H14 . . 119.9 ?
C9 C14 H14 . . 119.9 ?
C16 C15 C2 . . 123.32(18) ?
C16 C15 H15 . . 118.3 ?
C2 C15 H15 . . 118.3 ?
C15 C16 C17 . . 127.73(19) ?
C15 C16 H16 . . 116.1 ?
C17 C16 H16 . . 116.1 ?
C22 C17 C18 . . 118.89(17) ?
C22 C17 C16 . . 122.98(17) ?
C18 C17 C16 . . 118.00(18) ?
C19 C18 C17 . . 120.53(19) ?
C19 C18 H18 . . 119.7 ?
C17 C18 H18 . . 119.7 ?
C20 C19 C18 . . 120.00(18) ?
C20 C19 H19 . . 120.0 ?
C18 C19 H19 . . 120.0 ?
C19 C20 C21 . . 120.00(18) ?
C19 C20 H20 . . 120.0 ?
C21 C20 H20 . . 120.0 ?
C22 C21 C20 . . 119.98(19) ?
C22 C21 H21 . . 120.0 ?
C20 C21 H21 . . 120.0 ?
C21 C22 C17 . . 120.56(18) ?
C21 C22 H22 . . 119.7 ?
C17 C22 H22 . . 119.7 ?

loop_
_geom_bond_atom_site_label_1
_geom_bond_atom_site_label_2
_geom_bond_site_symmetry_2
_geom_bond_distance
_geom_bond_publ_flag
N1 C2 . 1.374(2) ?
N1 C6 . 1.380(2) ?
N1 C1 . 1.478(2) ?
C1 H1A . 0.9800 ?
C1 H1B . 0.9800 ?
C1 H1C . 0.9800 ?
C2 C3 . 1.391(3) ?
C2 C15 . 1.467(3) ?
C3 C4 . 1.379(3) ?
C3 H3 . 0.9500 ?
C4 C5 . 1.377(3) ?
C4 H4 . 0.9500 ?
C5 C6 . 1.383(3) ?
C5 H5 . 0.9500 ?
C6 C7 . 1.461(3) ?
C7 C8 . 1.341(3) ?
C7 H7 . 0.9500 ?
C8 C9 . 1.461(3) ?
C8 H8 . 0.9500 ?
C9 C10 . 1.401(3) ?
C9 C14 . 1.401(3) ?
C10 C11 . 1.389(3) ?
C10 H10 . 0.9500 ?
C11 C12 . 1.384(3) ?
C11 H11 . 0.9500 ?
C12 C13 . 1.394(3) ?
C12 H12 . 0.9500 ?
C13 C14 . 1.379(3) ?
C13 H13 . 0.9500 ?
C14 H14 . 0.9500 ?
C15 C16 . 1.319(3) ?
C15 H15 . 0.9500 ?
C16 C17 . 1.467(3) ?
C16 H16 . 0.9500 ?
C17 C22 . 1.397(3) ?
C17 C18 . 1.399(3) ?
C18 C19 . 1.391(3) ?
C18 H18 . 0.9500 ?
C19 C20 . 1.385(3) ?
C19 H19 . 0.9500 ?
C20 C21 . 1.395(3) ?
C20 H20 . 0.9500 ?
C21 C22 . 1.387(3) ?
C21 H21 . 0.9500 ?
C22 H22 . 0.9500 ?

loop_
_geom_torsion_atom_site_label_1
_geom_torsion_atom_site_label_2
_geom_torsion_atom_site_label_3
_geom_torsion_atom_site_label_4
_geom_torsion_site_symmetry_1
_geom_torsion_site_symmetry_2
_geom_torsion_site_symmetry_3
_geom_torsion_site_symmetry_4
_geom_torsion
_geom_torsion_publ_flag
C6 N1 C2 C3 . . . . -2.8(3) ?
C1 N1 C2 C3 . . . . 174.87(18) ?
C6 N1 C2 C15 . . . . 176.36(17) ?
C1 N1 C2 C15 . . . . -6.0(3) ?
N1 C2 C3 C4 . . . . 1.1(3) ?
C15 C2 C3 C4 . . . . -178.04(18) ?
C2 C3 C4 C5 . . . . 1.0(3) ?
C3 C4 C5 C6 . . . . -1.5(3) ?
C2 N1 C6 C5 . . . . 2.3(3) ?
C1 N1 C6 C5 . . . . -175.42(18) ?
C2 N1 C6 C7 . . . . -175.13(17) ?
C1 N1 C6 C7 . . . . 7.1(3) ?
C4 C5 C6 N1 . . . . -0.1(3) ?
C4 C5 C6 C7 . . . . 177.27(18) ?
N1 C6 C7 C8 . . . . -158.92(18) ?
C5 C6 C7 C8 . . . . 23.7(3) ?
C6 C7 C8 C9 . . . . -173.77(18) ?
C7 C8 C9 C10 . . . . 164.66(19) ?
C7 C8 C9 C14 . . . . -12.5(3) ?
C14 C9 C10 C11 . . . . 2.1(3) ?
C8 C9 C10 C11 . . . . -175.20(18) ?
C9 C10 C11 C12 . . . . -0.6(3) ?
C10 C11 C12 C13 . . . . -1.3(3) ?
C11 C12 C13 C14 . . . . 1.8(3) ?
C12 C13 C14 C9 . . . . -0.2(3) ?
C10 C9 C14 C13 . . . . -1.7(3) ?
C8 C9 C14 C13 . . . . 175.49(18) ?
N1 C2 C15 C16 . . . . 175.08(19) ?
C3 C2 C15 C16 . . . . -5.8(3) ?
C2 C15 C16 C17 . . . . -177.77(19) ?
C15 C16 C17 C22 . . . . 17.0(3) ?
C15 C16 C17 C18 . . . . -167.2(2) ?
C22 C17 C18 C19 . . . . -1.5(3) ?
C16 C17 C18 C19 . . . . -177.53(18) ?
C17 C18 C19 C20 . . . . 1.9(3) ?
C18 C19 C20 C21 . . . . -0.5(3) ?
C19 C20 C21 C22 . . . . -1.2(3) ?
C20 C21 C22 C17 . . . . 1.5(3) ?
C18 C17 C22 C21 . . . . -0.2(3) ?
C16 C17 C22 C21 . . . . 175.62(19) ?

loop_
_cod_related_entry_id
_cod_related_entry_database
_cod_related_entry_code
1 ChemSpider 30656132
